data_4335849
loop_
_publ_author_name
'Yoshiaki Shuku'
'Rie Suizu'
'Alex Domingo'
'Carmen J. Calzado'
'Vincent Robert'
'Kunio Awaga'

_publ_contact_author_address
;Research Centre for Material Science
Nagoya University
Furo-cho
Chikusa
Nagoya
Japan
464-8602
;
_publ_contact_author_email awaga@mbox.chem.nagoya-u.ac.jp
_publ_contact_author_fax (+81)52-789-2484
_publ_contact_author_name 'Professor Kunio Awaga'
_publ_contact_author_phone (+81)52-789-2487
_publ_section_title
;
 Multidimensional Network Structures and Versatile Magnetic Properties of
 Intermolecular Compounds of a Radical-Anion Ligand,
 [1,2,5]Thiadiazolo[3,4-f][1,10]phenanthroline 1,1-Dioxide
;
_journal_name_full 'Inorganic Chemistry'
_journal_page_first 9921
_journal_page_last 9930
_journal_paper_doi 10.1021/ic401078z
_journal_volume 52
_journal_year 2013
_chemical_formula_moiety 'C12 H14 I N6 O2 S '
_chemical_formula_sum 'C12 H14 I N6 O2 S'
_chemical_formula_weight 433.25
_space_group_IT_number 2
_symmetry_cell_setting triclinic
_symmetry_Int_Tables_number 2
_symmetry_space_group_name_Hall '-P 1'
_symmetry_space_group_name_H-M 'P -1'
_cell_angle_alpha 105.5963(18)
_cell_angle_beta 93.308(3)
_cell_angle_gamma 112.3471(16)
_cell_formula_units_Z 2
_cell_length_a 7.4094(16)
_cell_length_b 9.741(2)
_cell_length_c 12.500(3)
_cell_measurement_reflns_used 2694
_cell_measurement_temperature 173.1
_cell_measurement_theta_max 27.5
_cell_measurement_theta_min 3.0
_cell_volume 790.6(3)
_computing_cell_refinement CrystalClear
_computing_data_collection CrystalClear
_computing_data_reduction CrystalStructure
_computing_publication_material 'CrystalStructure 3.8'
_computing_structure_refinement SHELXL
_computing_structure_solution SIR97
_diffrn_detector_area_resol_mean 7.31
_diffrn_measured_fraction_theta_full 0.952
_diffrn_measured_fraction_theta_max 0.952
_diffrn_measurement_device_type 'Rigaku Saturn'
_diffrn_measurement_method \w
_diffrn_radiation_type 'Mo K\a'
_diffrn_radiation_wavelength 0.71070
_diffrn_reflns_av_R_equivalents 0.026
_diffrn_reflns_limit_h_max 8
_diffrn_reflns_limit_h_min -9
_diffrn_reflns_limit_k_max 12
_diffrn_reflns_limit_k_min -12
_diffrn_reflns_limit_l_max 15
_diffrn_reflns_limit_l_min -14
_diffrn_reflns_number 6300
_diffrn_reflns_theta_full 27.48
_diffrn_reflns_theta_max 27.48
_exptl_absorpt_coefficient_mu 2.174
_exptl_absorpt_correction_T_max 0.957
_exptl_absorpt_correction_T_min 0.876
_exptl_absorpt_correction_type multi-scan
_exptl_absorpt_process_details 'Jacobson, R. (1998) Private communication'
_exptl_crystal_colour black
_exptl_crystal_density_diffrn 1.820
_exptl_crystal_description prism
_exptl_crystal_F_000 426.00
_exptl_crystal_size_max 0.10
_exptl_crystal_size_mid 0.04
_exptl_crystal_size_min 0.02
_refine_diff_density_max 0.45
_refine_diff_density_min -0.56
_refine_ls_extinction_method none
_refine_ls_goodness_of_fit_ref 1.095
_refine_ls_hydrogen_treatment refall
_refine_ls_number_parameters 232
_refine_ls_number_reflns 3476
_refine_ls_R_factor_gt 0.0207
_refine_ls_shift/su_max 0.0010
_refine_ls_structure_factor_coef Fsqd
_refine_ls_weighting_details 'w = 1/[\s^2^(Fo^2^)+(0.0260P)^2^+0.2697P] where P=(Fo^2^+2Fc^2^)/3'
_refine_ls_weighting_scheme calc
_refine_ls_wR_factor_ref 0.0519
_reflns_number_gt 3272
_reflns_number_total 3476
_reflns_threshold_expression F^2^>2.0\s(F^2^)
_cod_data_source_file ic401078z_si_002_05.cif
_cod_data_source_block '__(NH4)2tdapO2I'
_cod_original_formula_sum 'C12 H14 I N6 O2 S '
_cod_database_code 4335849

loop_
_symmetry_equiv_pos_site_id
_symmetry_equiv_pos_as_xyz
1 +X,+Y,+Z
2 -X,-Y,-Z

loop_
_atom_site_label
_atom_site_type_symbol
_atom_site_fract_x
_atom_site_fract_y
_atom_site_fract_z
_atom_site_U_iso_or_equiv
_atom_site_adp_type
_atom_site_occupancy
_atom_site_symmetry_multiplicity
_atom_site_calc_flag
_atom_site_refinement_flags
I(1) I 0.142682(19) 0.299305(14) 0.449147(11) 0.02496(5) Uani 1.00 1 d .
S(1) S 0.45042(7) 0.91220(5) 0.28715(4) 0.02182(11) Uani 1.00 1 d .
O(1) O 0.3446(2) 1.01201(17) 0.31184(14) 0.0296(3) Uani 1.00 1 d .
O(2) O 0.6207(2) 0.96403(19) 0.37466(14) 0.0314(3) Uani 1.00 1 d .
N(1) N 0.0902(2) 0.26918(19) -0.06568(15) 0.0216(3) Uani 1.00 1 d .
N(2) N 0.3018(2) 0.72918(19) 0.26998(15) 0.0221(3) Uani 1.00 1 d .
N(3) N 0.5130(2) 0.89917(19) 0.16302(15) 0.0236(3) Uani 1.00 1 d .
N(4) N 0.3149(2) 0.4546(2) -0.17718(15) 0.0228(3) Uani 1.00 1 d .
N(5) N 0.3495(3) 0.7114(2) 0.50100(18) 0.0262(3) Uani 1.00 1 d .
N(6) N 0.9322(2) 0.8653(2) 0.31808(18) 0.0248(3) Uani 1.00 1 d .
C(1) C 0.1917(2) 0.4223(2) -0.00715(17) 0.0182(3) Uani 1.00 1 d .
C(2) C -0.0210(2) 0.1771(2) -0.01102(19) 0.0243(4) Uani 1.00 1 d .
C(3) C -0.0401(3) 0.2287(2) 0.1011(2) 0.0258(4) Uani 1.00 1 d .
C(4) C 0.0622(2) 0.3853(2) 0.16094(18) 0.0220(3) Uani 1.00 1 d .
C(5) C 0.1818(2) 0.4858(2) 0.10690(17) 0.0182(3) Uani 1.00 1 d .
C(6) C 0.2943(2) 0.6509(2) 0.16254(17) 0.0181(3) Uani 1.00 1 d .
C(7) C 0.4135(2) 0.7485(2) 0.10197(17) 0.0184(3) Uani 1.00 1 d .
C(8) C 0.4197(2) 0.6842(2) -0.01409(17) 0.0180(3) Uani 1.00 1 d .
C(9) C 0.5261(2) 0.7770(2) -0.07696(18) 0.0225(4) Uani 1.00 1 d .
C(10) C 0.5280(3) 0.7069(2) -0.18753(19) 0.0262(4) Uani 1.00 1 d .
C(11) C 0.4209(3) 0.5452(2) -0.23358(18) 0.0274(4) Uani 1.00 1 d .
C(17) C 0.3130(2) 0.5225(2) -0.06855(17) 0.0179(3) Uani 1.00 1 d .
H(1) H -0.0919 0.0690 -0.0514 0.029 Uiso 1.00 1 c R
H(2) H -0.1217 0.1578 0.1357 0.031 Uiso 1.00 1 c R
H(3) H 0.0517 0.4245 0.2375 0.026 Uiso 1.00 1 c R
H(4) H 0.5960 0.8869 -0.0433 0.027 Uiso 1.00 1 c R
H(5) H 0.6003 0.7669 -0.2317 0.031 Uiso 1.00 1 c R
H(6) H 0.4242 0.4970 -0.3100 0.033 Uiso 1.00 1 c R
H(7) H 0.284(5) 0.752(4) 0.537(3) 0.067(11) Uiso 1.00 1 c .
H(8) H 0.323(4) 0.709(3) 0.427(3) 0.052(9) Uiso 1.00 1 c .
H(9) H 0.314(5) 0.628(4) 0.514(3) 0.068(11) Uiso 1.00 1 c .
H(10) H 0.483(5) 0.765(4) 0.538(3) 0.060(10) Uiso 1.00 1 c .
H(11) H 0.857(4) 0.915(3) 0.328(2) 0.036(7) Uiso 1.00 1 c .
H(12) H 1.044(5) 0.925(4) 0.319(2) 0.047(8) Uiso 1.00 1 c .
H(13) H 0.929(5) 0.831(3) 0.375(3) 0.052(9) Uiso 1.00 1 c .
H(14) H 0.880(5) 0.793(4) 0.253(3) 0.077(12) Uiso 1.00 1 c .

loop_
_atom_site_aniso_label
_atom_site_aniso_U_11
_atom_site_aniso_U_22
_atom_site_aniso_U_33
_atom_site_aniso_U_12
_atom_site_aniso_U_13
_atom_site_aniso_U_23
I(1) 0.02524(8) 0.01793(7) 0.02881(9) 0.00704(5) 0.00504(5) 0.00555(5)
S(1) 0.0185(2) 0.0150(2) 0.0288(2) 0.00611(18) 0.00732(19) 0.00246(18)
O(1) 0.0268(7) 0.0197(7) 0.0438(9) 0.0123(6) 0.0144(6) 0.0068(6)
O(2) 0.0231(7) 0.0290(8) 0.0320(8) 0.0089(6) 0.0013(6) -0.0028(6)
N(1) 0.0174(7) 0.0146(7) 0.0284(9) 0.0038(6) -0.0015(6) 0.0050(6)
N(2) 0.0227(8) 0.0171(7) 0.0253(8) 0.0074(6) 0.0057(6) 0.0058(6)
N(3) 0.0230(8) 0.0146(7) 0.0291(9) 0.0043(6) 0.0107(7) 0.0042(6)
N(4) 0.0230(8) 0.0208(8) 0.0204(8) 0.0055(6) 0.0014(6) 0.0054(6)
N(5) 0.0294(9) 0.0213(9) 0.0272(10) 0.0105(7) 0.0053(7) 0.0063(7)
N(6) 0.0206(9) 0.0204(8) 0.0272(10) 0.0063(7) 0.0043(7) 0.0012(7)
C(1) 0.0134(7) 0.0135(8) 0.0265(9) 0.0046(6) -0.0006(7) 0.0066(7)
C(2) 0.0194(9) 0.0136(8) 0.0347(11) 0.0016(7) -0.0006(8) 0.0080(8)
C(3) 0.0195(9) 0.0209(9) 0.0377(12) 0.0045(7) 0.0047(8) 0.0157(8)
C(4) 0.0183(8) 0.0207(9) 0.0279(10) 0.0061(7) 0.0038(7) 0.0122(8)
C(5) 0.0142(7) 0.0155(8) 0.0251(9) 0.0056(6) 0.0007(7) 0.0079(7)
C(6) 0.0171(8) 0.0170(8) 0.0222(9) 0.0076(7) 0.0037(7) 0.0081(7)
C(7) 0.0149(8) 0.0133(8) 0.0260(10) 0.0048(6) 0.0025(7) 0.0064(7)
C(8) 0.0140(8) 0.0172(8) 0.0250(9) 0.0069(6) 0.0038(7) 0.0091(7)
C(9) 0.0196(8) 0.0179(9) 0.0311(11) 0.0061(7) 0.0066(7) 0.0112(8)
C(10) 0.0251(9) 0.0276(10) 0.0281(11) 0.0082(8) 0.0079(8) 0.0155(8)
C(11) 0.0314(10) 0.0285(10) 0.0219(10) 0.0112(8) 0.0047(8) 0.0093(8)
C(17) 0.0150(8) 0.0167(8) 0.0228(9) 0.0065(6) 0.0012(6) 0.0083(7)

loop_
_atom_type_symbol
_atom_type_description
_atom_type_scat_dispersion_real
_atom_type_scat_dispersion_imag
_atom_type_scat_source
C C 0.003 0.002
;
International Tables for Crystallography
(1992, Vol. C, Tables 4.2.6.8 and 6.1.1.4)
;
H H 0.000 0.000
;
International Tables for Crystallography
(1992, Vol. C, Table 6.1.1.4)
;
N N 0.006 0.003
;
International Tables for Crystallography
(1992, Vol. C, Tables 4.2.6.8 and 6.1.1.4)
;
O O 0.011 0.006
;
International Tables for Crystallography
(1992, Vol. C, Tables 4.2.6.8 and 6.1.1.4)
;
S S 0.125 0.123
;
International Tables for Crystallography
(1992, Vol. C, Tables 4.2.6.8 and 6.1.1.4)
;
I I -0.474 1.812
;
International Tables for Crystallography
(1992, Vol. C, Tables 4.2.6.8 and 6.1.1.4)
;

loop_
_geom_angle_atom_site_label_1
_geom_angle_atom_site_label_2
_geom_angle_atom_site_label_3
_geom_angle
_geom_angle_publ_flag
O(1) S(1) O(2) 111.70(9) yes
O(1) S(1) N(2) 110.77(9) yes
O(1) S(1) N(3) 110.75(11) yes
O(2) S(1) N(2) 110.07(10) yes
O(2) S(1) N(3) 111.66(9) yes
N(2) S(1) N(3) 101.47(8) yes
C(1) N(1) C(2) 117.28(17) yes
S(1) N(2) C(6) 105.17(14) yes
S(1) N(3) C(7) 105.08(14) yes
C(11) N(4) C(17) 117.93(16) yes
N(1) C(1) C(5) 122.50(18) yes
N(1) C(1) C(17) 116.70(17) yes
C(5) C(1) C(17) 120.79(15) yes
N(1) C(2) C(3) 124.42(16) yes
C(2) C(3) C(4) 118.4(2) yes
C(3) C(4) C(5) 118.93(19) yes
C(1) C(5) C(4) 118.41(15) yes
C(1) C(5) C(6) 118.70(18) yes
C(4) C(5) C(6) 122.88(18) yes
N(2) C(6) C(5) 126.19(19) yes
N(2) C(6) C(7) 113.58(15) yes
C(5) C(6) C(7) 120.23(17) yes
N(3) C(7) C(6) 114.67(17) yes
N(3) C(7) C(8) 124.50(18) yes
C(6) C(7) C(8) 120.83(15) yes
C(7) C(8) C(9) 122.29(16) yes
C(7) C(8) C(17) 119.29(18) yes
C(9) C(8) C(17) 118.41(18) yes
C(8) C(9) C(10) 119.13(17) yes
C(9) C(10) C(11) 118.3(2) yes
N(4) C(11) C(10) 124.1(2) yes
N(4) C(17) C(1) 117.73(15) yes
N(4) C(17) C(8) 122.14(19) yes
C(1) C(17) C(8) 120.12(17) yes
H(7) N(5) H(8) 107(4) no
H(7) N(5) H(9) 102(4) no
H(7) N(5) H(10) 108(3) no
H(8) N(5) H(9) 118(3) no
H(8) N(5) H(10) 117(3) no
H(9) N(5) H(10) 104(3) no
H(11) N(6) H(12) 109(3) no
H(11) N(6) H(13) 105(3) no
H(11) N(6) H(14) 105(3) no
H(12) N(6) H(13) 110(3) no
H(12) N(6) H(14) 112(3) no
H(13) N(6) H(14) 115(4) no
N(1) C(2) H(1) 117.8 no
C(3) C(2) H(1) 117.8 no
C(2) C(3) H(2) 120.8 no
C(4) C(3) H(2) 120.8 no
C(3) C(4) H(3) 120.5 no
C(5) C(4) H(3) 120.5 no
C(8) C(9) H(4) 120.4 no
C(10) C(9) H(4) 120.4 no
C(9) C(10) H(5) 120.8 no
C(11) C(10) H(5) 120.9 no
N(4) C(11) H(6) 118.0 no
C(10) C(11) H(6) 118.0 no

loop_
_geom_bond_atom_site_label_1
_geom_bond_atom_site_label_2
_geom_bond_distance
_geom_bond_publ_flag
S(1) O(1) 1.449(2) yes
S(1) O(2) 1.4499(17) yes
S(1) N(2) 1.6465(16) yes
S(1) N(3) 1.6312(19) yes
N(1) C(1) 1.350(2) yes
N(1) C(2) 1.335(2) yes
N(2) C(6) 1.340(2) yes
N(3) C(7) 1.338(2) yes
N(4) C(11) 1.328(3) yes
N(4) C(17) 1.345(2) yes
C(1) C(5) 1.412(2) yes
C(1) C(17) 1.472(2) yes
C(2) C(3) 1.391(3) yes
C(3) C(4) 1.380(2) yes
C(4) C(5) 1.402(3) yes
C(5) C(6) 1.441(2) yes
C(6) C(7) 1.443(2) yes
C(7) C(8) 1.428(2) yes
C(8) C(9) 1.403(3) yes
C(8) C(17) 1.408(2) yes
C(9) C(10) 1.370(3) yes
C(10) C(11) 1.397(2) yes
N(5) H(7) 0.81(4) no
N(5) H(8) 0.93(3) no
N(5) H(9) 0.82(4) no
N(5) H(10) 0.94(3) no
N(6) H(11) 0.86(3) no
N(6) H(12) 0.81(3) no
N(6) H(13) 0.85(4) no
N(6) H(14) 0.87(3) no
C(2) H(1) 0.950 no
C(3) H(2) 0.950 no
C(4) H(3) 0.950 no
C(9) H(4) 0.950 no
C(10) H(5) 0.950 no
C(11) H(6) 0.950 no

loop_
_geom_contact_atom_site_label_1
_geom_contact_atom_site_label_2
_geom_contact_distance
_geom_contact_site_symmetry_2
I(1) N(5) 3.562(2) .
S(1) N(5) 3.5844(18) 2_676
O(1) N(5) 3.037(2) 2_676
O(1) N(6) 2.856(2) 1_455
O(1) C(10) 3.360(3) 2_675
O(2) N(5) 3.359(2) .
O(2) N(5) 3.041(2) 2_676
O(2) N(6) 2.874(3) .
N(1) N(6) 3.041(2) 2_665
N(1) C(6) 3.461(3) 2_565
N(1) C(8) 3.531(2) 2_665
N(1) C(9) 3.504(3) 2_665
N(2) N(5) 2.948(3) .
N(2) N(6) 3.484(3) 1_455
N(4) N(6) 2.916(2) 2_665
N(4) C(5) 3.566(2) 2_665
N(4) C(6) 3.432(3) 2_665
N(4) C(7) 3.558(3) 2_665
N(5) I(1) 3.562(2) .
N(5) S(1) 3.5844(18) 2_676
N(5) O(1) 3.037(2) 2_676
N(5) O(2) 3.359(2) .
N(5) O(2) 3.041(2) 2_676
N(5) N(2) 2.948(3) .
N(6) O(1) 2.856(2) 1_655
N(6) O(2) 2.874(3) .
N(6) N(1) 3.041(2) 2_665
N(6) N(2) 3.484(3) 1_655
N(6) N(4) 2.916(2) 2_665
C(1) C(5) 3.478(3) 2_565
C(1) C(8) 3.430(3) 2_665
C(1) C(17) 3.532(2) 2_665
C(2) C(7) 3.456(3) 2_565
C(2) C(9) 3.588(3) 2_665
C(3) C(8) 3.431(3) 2_565
C(3) C(9) 3.575(3) 2_565
C(4) C(10) 3.501(3) 2_665
C(4) C(17) 3.457(3) 2_565
C(5) N(4) 3.566(2) 2_665
C(5) C(1) 3.478(3) 2_565
C(5) C(11) 3.414(3) 2_665
C(6) N(1) 3.461(3) 2_565
C(6) N(4) 3.432(3) 2_665
C(6) C(11) 3.557(3) 2_665
C(7) N(4) 3.558(3) 2_665
C(7) C(2) 3.456(3) 2_565
C(8) N(1) 3.531(2) 2_665
C(8) C(1) 3.430(3) 2_665
C(8) C(3) 3.431(3) 2_565
C(8) C(17) 3.599(3) 2_665
C(9) N(1) 3.504(3) 2_665
C(9) C(2) 3.588(3) 2_665
C(9) C(3) 3.575(3) 2_565
C(10) O(1) 3.360(3) 2_675
C(10) C(4) 3.501(3) 2_665
C(11) C(5) 3.414(3) 2_665
C(11) C(6) 3.557(3) 2_665
C(17) C(1) 3.532(2) 2_665
C(17) C(4) 3.457(3) 2_565
C(17) C(8) 3.599(3) 2_665
C(17) C(17) 3.404(3) 2_665
I(1) H(3) 3.330 .
I(1) H(5) 3.467 2_665
I(1) H(6) 3.198 1_556
I(1) H(7) 3.03(4) 2_566
I(1) H(9) 2.81(4) .
I(1) H(10) 3.07(4) 2_666
I(1) H(11) 3.37(2) 1_445
I(1) H(12) 3.33(3) 1_445
I(1) H(13) 2.81(4) 2_666
S(1) H(5) 3.524 2_675
S(1) H(7) 3.19(3) 2_676
S(1) H(8) 2.91(4) .
S(1) H(10) 3.15(3) 2_676
S(1) H(11) 3.01(3) .
S(1) H(12) 3.10(4) 1_455
O(1) H(1) 3.394 2_565
O(1) H(5) 2.519 2_675
O(1) H(7) 2.95(3) 2_676
O(1) H(8) 3.57(4) .
O(1) H(9) 3.46(3) 2_676
O(1) H(10) 2.30(2) 2_676
O(1) H(11) 3.40(3) 1_455
O(1) H(12) 2.08(3) 1_455
O(1) H(13) 3.18(3) 1_455
O(1) H(14) 3.20(3) 1_455
O(2) H(7) 2.48(3) 2_676
O(2) H(8) 2.89(3) .
O(2) H(8) 3.33(3) 2_676
O(2) H(10) 3.13(4) .
O(2) H(10) 2.97(4) 2_676
O(2) H(11) 2.06(3) .
O(2) H(12) 3.39(4) .
O(2) H(13) 3.02(4) .
O(2) H(14) 3.19(5) .
N(1) H(11) 3.41(2) 2_665
N(1) H(12) 3.10(2) 2_665
N(1) H(14) 2.31(4) 2_665
N(2) H(7) 3.29(4) .
N(2) H(8) 2.03(4) .
N(2) H(9) 3.46(4) .
N(2) H(10) 3.41(3) .
N(2) H(12) 3.15(4) 1_455
N(2) H(13) 3.48(4) 1_455
N(2) H(14) 3.42(5) 1_455
N(3) H(1) 3.499 2_565
N(3) H(2) 3.029 1_665
N(3) H(4) 3.170 2_675
N(3) H(5) 3.561 2_675
N(3) H(11) 3.11(3) .
N(3) H(14) 3.48(5) .
N(4) H(3) 3.466 2_565
N(4) H(11) 3.28(2) 2_665
N(4) H(12) 3.51(2) 2_665
N(4) H(13) 3.01(2) 2_665
N(4) H(14) 2.18(3) 2_665
N(5) H(5) 3.529 1_556
N(6) H(6) 3.482 2_665
C(1) H(14) 3.11(4) 2_665
C(2) H(1) 3.084 2_555
C(2) H(4) 3.059 1_445
C(2) H(4) 3.498 2_665
C(2) H(14) 3.31(4) 2_665
C(3) H(1) 3.318 2_555
C(3) H(4) 3.316 1_445
C(3) H(5) 3.540 2_665
C(4) H(5) 3.536 2_665
C(6) H(8) 3.18(3) .
C(7) H(1) 3.590 2_565
C(9) H(1) 3.080 1_665
C(9) H(2) 3.372 2_565
C(10) H(1) 3.454 1_665
C(11) H(9) 3.58(4) 1_554
C(11) H(13) 3.47(2) 2_665
C(11) H(14) 3.13(4) 2_665
C(17) H(14) 3.05(3) 2_665
H(1) O(1) 3.394 2_565
H(1) N(3) 3.499 2_565
H(1) C(2) 3.084 2_555
H(1) C(3) 3.318 2_555
H(1) C(7) 3.590 2_565
H(1) C(9) 3.080 1_445
H(1) C(10) 3.454 1_445
H(1) H(1) 2.726 2_555
H(1) H(2) 3.177 2_555
H(1) H(4) 2.347 1_445
H(1) H(5) 3.111 1_445
H(1) H(12) 3.398 2_665
H(1) H(14) 3.366 2_665
H(2) N(3) 3.029 1_445
H(2) C(9) 3.372 2_565
H(2) H(1) 3.177 2_555
H(2) H(4) 2.904 1_445
H(2) H(4) 3.460 2_565
H(3) I(1) 3.330 .
H(3) N(4) 3.466 2_565
H(3) H(8) 3.001 .
H(3) H(9) 3.504 .
H(4) N(3) 3.170 2_675
H(4) C(2) 3.059 1_665
H(4) C(2) 3.498 2_665
H(4) C(3) 3.316 1_665
H(4) H(1) 2.347 1_665
H(4) H(2) 2.904 1_665
H(4) H(2) 3.460 2_565
H(4) H(4) 3.055 2_675
H(5) I(1) 3.467 2_665
H(5) S(1) 3.524 2_675
H(5) O(1) 2.519 2_675
H(5) N(3) 3.561 2_675
H(5) N(5) 3.529 1_554
H(5) C(3) 3.540 2_665
H(5) C(4) 3.536 2_665
H(5) H(1) 3.111 1_665
H(5) H(7) 3.551 1_554
H(5) H(9) 3.339 1_554
H(5) H(10) 2.956 1_554
H(6) I(1) 3.198 1_554
H(6) N(6) 3.482 2_665
H(6) H(8) 3.360 2_665
H(6) H(9) 3.037 1_554
H(6) H(9) 3.534 2_665
H(6) H(10) 3.541 1_554
H(6) H(10) 3.571 2_665
H(6) H(13) 3.120 2_665
H(6) H(14) 3.158 2_665
H(7) I(1) 3.03(4) 2_566
H(7) S(1) 3.19(3) 2_676
H(7) O(1) 2.95(3) 2_676
H(7) O(2) 2.48(3) 2_676
H(7) N(2) 3.29(4) .
H(7) H(5) 3.551 1_556
H(8) S(1) 2.91(4) .
H(8) O(1) 3.57(4) .
H(8) O(2) 2.89(3) .
H(8) O(2) 3.33(3) 2_676
H(8) N(2) 2.03(4) .
H(8) C(6) 3.18(3) .
H(8) H(3) 3.001 .
H(8) H(6) 3.360 2_665
H(9) I(1) 2.81(4) .
H(9) O(1) 3.46(3) 2_676
H(9) N(2) 3.46(4) .
H(9) C(11) 3.58(4) 1_556
H(9) H(3) 3.504 .
H(9) H(5) 3.339 1_556
H(9) H(6) 3.037 1_556
H(9) H(6) 3.534 2_665
H(10) I(1) 3.07(4) 2_666
H(10) S(1) 3.15(3) 2_676
H(10) O(1) 2.30(2) 2_676
H(10) O(2) 3.13(4) .
H(10) O(2) 2.97(4) 2_676
H(10) N(2) 3.41(3) .
H(10) H(5) 2.956 1_556
H(10) H(6) 3.541 1_556
H(10) H(6) 3.571 2_665
H(10) H(12) 3.59(4) 2_776
H(11) I(1) 3.37(2) 1_665
H(11) S(1) 3.01(3) .
H(11) O(1) 3.40(3) 1_655
H(11) O(2) 2.06(3) .
H(11) N(1) 3.41(2) 2_665
H(11) N(3) 3.11(3) .
H(11) N(4) 3.28(2) 2_665
H(12) I(1) 3.33(3) 1_665
H(12) S(1) 3.10(4) 1_655
H(12) O(1) 2.08(3) 1_655
H(12) O(2) 3.39(4) .
H(12) N(1) 3.10(2) 2_665
H(12) N(2) 3.15(4) 1_655
H(12) N(4) 3.51(2) 2_665
H(12) H(1) 3.398 2_665
H(12) H(10) 3.59(4) 2_776
H(13) I(1) 2.81(4) 2_666
H(13) O(1) 3.18(3) 1_655
H(13) O(2) 3.02(4) .
H(13) N(2) 3.48(4) 1_655
H(13) N(4) 3.01(2) 2_665
H(13) C(11) 3.47(2) 2_665
H(13) H(6) 3.120 2_665
H(14) O(1) 3.20(3) 1_655
H(14) O(2) 3.19(5) .
H(14) N(1) 2.31(4) 2_665
H(14) N(2) 3.42(5) 1_655
H(14) N(3) 3.48(5) .
H(14) N(4) 2.18(3) 2_665
H(14) C(1) 3.11(4) 2_665
H(14) C(2) 3.31(4) 2_665
H(14) C(11) 3.13(4) 2_665
H(14) C(17) 3.05(3) 2_665
H(14) H(1) 3.366 2_665
H(14) H(6) 3.158 2_665

loop_
_geom_torsion_atom_site_label_1
_geom_torsion_atom_site_label_2
_geom_torsion_atom_site_label_3
_geom_torsion_atom_site_label_4
_geom_torsion
O(1) S(1) N(2) C(6) 116.55(16)
O(1) S(1) N(3) C(7) -116.12(15)
O(2) S(1) N(2) C(6) -119.43(16)
O(2) S(1) N(3) C(7) 118.73(16)
N(2) S(1) N(3) C(7) 1.52(18)
N(3) S(1) N(2) C(6) -1.07(18)
C(1) N(1) C(2) C(3) 0.6(3)
C(2) N(1) C(1) C(5) -0.6(3)
C(2) N(1) C(1) C(17) -179.8(2)
S(1) N(2) C(6) C(5) -179.72(19)
S(1) N(2) C(6) C(7) 0.3(2)
S(1) N(3) C(7) C(6) -1.5(2)
S(1) N(3) C(7) C(8) 178.28(19)
C(11) N(4) C(17) C(1) 178.6(2)
C(11) N(4) C(17) C(8) -0.4(3)
C(17) N(4) C(11) C(10) -1.1(3)
N(1) C(1) C(5) C(4) 0.2(3)
N(1) C(1) C(5) C(6) -179.6(2)
N(1) C(1) C(17) N(4) -0.4(3)
N(1) C(1) C(17) C(8) 178.6(2)
C(5) C(1) C(17) N(4) -179.6(2)
C(5) C(1) C(17) C(8) -0.6(3)
C(17) C(1) C(5) C(4) 179.3(2)
C(17) C(1) C(5) C(6) -0.5(3)
N(1) C(2) C(3) C(4) -0.1(3)
C(2) C(3) C(4) C(5) -0.4(3)
C(3) C(4) C(5) C(1) 0.3(3)
C(3) C(4) C(5) C(6) -179.9(2)
C(1) C(5) C(6) N(2) -179.7(2)
C(1) C(5) C(6) C(7) 0.2(3)
C(4) C(5) C(6) N(2) 0.5(3)
C(4) C(5) C(6) C(7) -179.5(2)
N(2) C(6) C(7) N(3) 0.8(3)
N(2) C(6) C(7) C(8) -179.0(2)
C(5) C(6) C(7) N(3) -179.1(2)
C(5) C(6) C(7) C(8) 1.1(3)
N(3) C(7) C(8) C(9) -3.0(3)
N(3) C(7) C(8) C(17) 178.1(2)
C(6) C(7) C(8) C(9) 176.8(2)
C(6) C(7) C(8) C(17) -2.1(3)
C(7) C(8) C(9) C(10) 179.0(2)
C(7) C(8) C(17) N(4) -179.1(2)
C(7) C(8) C(17) C(1) 1.9(3)
C(9) C(8) C(17) N(4) 1.9(3)
C(9) C(8) C(17) C(1) -177.0(2)
C(17) C(8) C(9) C(10) -2.1(3)
C(8) C(9) C(10) C(11) 0.8(3)
C(9) C(10) C(11) N(4) 0.8(4)
